data_7060902
loop_
_publ_author_name
'Bao, Changjiang'
'Li, Yanwei'
'Li, Yanhui'
'Si, Zhenjun'
'Zhang, Yanru'
'Chen, Changshun'
'Wang, Lei'
'Duan, Qian'

_publ_section_title
;
 A series of asymmetric and symmetric porphyrin derivatives: one-pot
 synthesis, nonlinear optical and optical limiting properties
;
_journal_issue 35
_journal_name_full 'New Journal of Chemistry'
_journal_page_first 16030
_journal_page_last 16038
_journal_paper_doi 10.1039/D1NJ02632A
_journal_volume 45
_journal_year 2021
_chemical_formula_moiety 'C48 H34 N4 O4, O2'
_chemical_formula_sum 'C48 H34 N4 O6'
_chemical_formula_weight 762.79
_space_group_IT_number 1
_space_group_name_Hall 'P 1'
_space_group_name_H-M_alt 'P 1'
_symmetry_cell_setting triclinic
_symmetry_space_group_name_H-M 'P 1'
_atom_sites_solution_hydrogens geom
_atom_sites_solution_primary direct
_atom_sites_solution_secondary difmap
_audit_creation_method SHELXL-97
_audit_update_record
;
2019-09-06 deposited with the CCDC.	2021-07-28 downloaded from the CCDC.
;
_cell_angle_alpha 97.737(5)
_cell_angle_beta 103.106(5)
_cell_angle_gamma 94.789(5)
_cell_formula_units_Z 1
_cell_length_a 6.424(5)
_cell_length_b 12.641(5)
_cell_length_c 12.760(5)
_cell_measurement_reflns_used 5984
_cell_measurement_temperature 293(2)
_cell_measurement_theta_max 28.44
_cell_measurement_theta_min 3.28
_cell_volume 993.0(10)
_computing_cell_refinement 3
_computing_data_collection 9824
_computing_data_reduction 513
_computing_structure_refinement 'SHELXL-97 (Sheldrick, 1997)'
_diffrn_ambient_temperature 293(2)
_diffrn_measured_fraction_theta_full 0.991
_diffrn_measured_fraction_theta_max 0.991
_diffrn_measurement_device_type 'CCD area detector'
_diffrn_measurement_method 'phi and omega scans'
_diffrn_radiation_monochromator graphite
_diffrn_radiation_source 'fine-focus sealed tube'
_diffrn_radiation_type MoK\a
_diffrn_radiation_wavelength 0.71073
_diffrn_reflns_av_R_equivalents 0.0621
_diffrn_reflns_av_sigmaI/netI 0.0770
_diffrn_reflns_limit_h_max 8
_diffrn_reflns_limit_h_min -8
_diffrn_reflns_limit_k_max 16
_diffrn_reflns_limit_k_min -16
_diffrn_reflns_limit_l_max 17
_diffrn_reflns_limit_l_min -17
_diffrn_reflns_number 27163
_diffrn_reflns_theta_full 28.44
_diffrn_reflns_theta_max 28.44
_diffrn_reflns_theta_min 3.28
_exptl_absorpt_coefficient_mu 0.085
_exptl_absorpt_correction_T_max 0.997
_exptl_absorpt_correction_T_min 0.966
_exptl_absorpt_correction_type multi-scan
_exptl_crystal_colour purple
_exptl_crystal_density_diffrn 1.276
_exptl_crystal_density_method 'not measured'
_exptl_crystal_description needle
_exptl_crystal_F_000 398
_exptl_crystal_size_max 0.32
_exptl_crystal_size_mid 0.25
_exptl_crystal_size_min 0.14
_refine_diff_density_max 1.024
_refine_diff_density_min -0.620
_refine_diff_density_rms 0.070
_refine_ls_abs_structure_details 'Flack H D (1983), Acta Cryst. A39, 876-881'
_refine_ls_abs_structure_Flack 0(3)
_refine_ls_extinction_method none
_refine_ls_goodness_of_fit_ref 1.027
_refine_ls_hydrogen_treatment mixed
_refine_ls_matrix_type full
_refine_ls_number_parameters 513
_refine_ls_number_reflns 9824
_refine_ls_number_restraints 3
_refine_ls_restrained_S_all 1.026
_refine_ls_R_factor_all 0.1334
_refine_ls_R_factor_gt 0.0735
_refine_ls_shift/su_max 0.001
_refine_ls_shift/su_mean 0.000
_refine_ls_structure_factor_coef Fsqd
_refine_ls_weighting_details 'calc w=1/[\s^2^(Fo^2^)+(0.1053P)^2^+0.8093P] where P=(Fo^2^+2Fc^2^)/3'
_refine_ls_weighting_scheme calc
_refine_ls_wR_factor_gt 0.1830
_refine_ls_wR_factor_ref 0.2207
_reflns_number_gt 6039
_reflns_number_total 9824
_reflns_threshold_expression >2sigma(I)
_cod_data_source_file d1nj02632a2.cif
_cod_data_source_block mo_liyw160928_0m
_cod_depositor_comments 'Adding full bibliography for 7060902.cif.'
_cod_original_sg_symbol_H-M P1
_cod_database_code 7060902

loop_
_symmetry_equiv_pos_as_xyz
'x, y, z'

loop_
_atom_site_label
_atom_site_type_symbol
_atom_site_fract_x
_atom_site_fract_y
_atom_site_fract_z
_atom_site_U_iso_or_equiv
_atom_site_adp_type
_atom_site_occupancy
_atom_site_symmetry_multiplicity
_atom_site_calc_flag
_atom_site_refinement_flags
_atom_site_disorder_assembly
_atom_site_disorder_group
C1 C 1.8208(12) 0.2727(6) 0.2830(6) 0.0345(16) Uani 1 1 d . . .
C2 C 1.6479(10) 0.3402(5) 0.2470(5) 0.0235(13) Uani 1 1 d . . .
C3 C 1.7177(10) 0.4524(5) 0.2615(5) 0.0263(14) Uani 1 1 d . . .
H3 H 1.8623 0.4779 0.2901 0.032 Uiso 1 1 calc R . .
C4 C 1.5657(10) 0.5249(5) 0.2323(5) 0.0265(14) Uani 1 1 d . . .
H4 H 1.6111 0.5980 0.2409 0.032 Uiso 1 1 calc R . .
C5 C 1.3521(9) 0.4877(5) 0.1914(5) 0.0200(13) Uani 1 1 d . . .
C6 C 1.2848(10) 0.3763(5) 0.1776(5) 0.0256(14) Uani 1 1 d . . .
H6 H 1.1403 0.3499 0.1503 0.031 Uiso 1 1 calc R . .
C7 C 1.4390(10) 0.3063(5) 0.2055(5) 0.0246(14) Uani 1 1 d . . .
H7 H 1.3940 0.2329 0.1948 0.030 Uiso 1 1 calc R . .
C8 C 1.1841(10) 0.5624(5) 0.1645(5) 0.0232(13) Uani 1 1 d . . .
C9 C 1.1547(9) 0.6321(4) 0.2544(5) 0.0196(13) Uani 1 1 d . . .
C10 C 1.2616(10) 0.6382(5) 0.3644(6) 0.0325(16) Uani 1 1 d . . .
H10 H 1.3768 0.6014 0.3910 0.039 Uiso 1 1 calc R . .
C11 C 1.1682(10) 0.7066(6) 0.4247(5) 0.0349(17) Uani 1 1 d . . .
H11 H 1.2063 0.7239 0.5002 0.042 Uiso 1 1 calc R . .
C12 C 0.9971(10) 0.7490(5) 0.3514(5) 0.0241(14) Uani 1 1 d . . .
C13 C 0.8584(10) 0.8179(5) 0.3804(5) 0.0250(14) Uani 1 1 d . . .
C14 C 0.9037(10) 0.8666(5) 0.4987(5) 0.0290(15) Uani 1 1 d . . .
C15 C 0.7652(11) 0.8451(6) 0.5630(5) 0.0315(15) Uani 1 1 d . . .
H15 H 0.6439 0.7952 0.5344 0.038 Uiso 1 1 calc R . .
C16 C 0.8034(14) 0.8971(7) 0.6709(6) 0.049(2) Uani 1 1 d . . .
H16 H 0.7049 0.8857 0.7128 0.059 Uiso 1 1 calc R . .
C17 C 0.9961(14) 0.9676(8) 0.7144(6) 0.058(3) Uani 1 1 d . . .
H17 H 1.0312 0.9981 0.7877 0.069 Uiso 1 1 calc R . .
C18 C 1.1280(14) 0.9908(7) 0.6510(6) 0.059(3) Uani 1 1 d . . .
H18 H 1.2443 1.0439 0.6777 0.071 Uiso 1 1 calc R . .
C19 C 1.0907(12) 0.9338(7) 0.5420(6) 0.052(2) Uani 1 1 d . . .
H19 H 1.1924 0.9425 0.5013 0.063 Uiso 1 1 calc R . .
C20 C 0.6716(10) 0.8418(5) 0.3113(5) 0.0207(13) Uani 1 1 d . . .
C21 C 0.5323(10) 0.9181(5) 0.3443(5) 0.0263(14) Uani 1 1 d . . .
H21 H 0.5466 0.9554 0.4140 0.032 Uiso 1 1 calc R . .
C22 C 0.3765(10) 0.9247(6) 0.2535(5) 0.0294(15) Uani 1 1 d . . .
H22 H 0.2592 0.9637 0.2495 0.035 Uiso 1 1 calc R . .
C23 C 0.4337(10) 0.8567(5) 0.1628(5) 0.0245(14) Uani 1 1 d . . .
C24 C 0.3081(10) 0.8459(5) 0.0543(5) 0.0217(13) Uani 1 1 d . . .
C25 C 0.1457(10) 0.9208(5) 0.0280(5) 0.0256(14) Uani 1 1 d . . .
C26 C -0.0743(10) 0.8826(5) -0.0151(5) 0.0272(14) Uani 1 1 d . . .
H26 H -0.1190 0.8093 -0.0243 0.033 Uiso 1 1 calc R . .
C27 C -0.2219(10) 0.9514(6) -0.0432(5) 0.0309(16) Uani 1 1 d . . .
H27 H -0.3655 0.9247 -0.0731 0.037 Uiso 1 1 calc R . .
C28 C -0.1606(10) 1.0589(5) -0.0279(5) 0.0228(13) Uani 1 1 d . . .
C29 C 0.0604(9) 1.1012(5) 0.0146(5) 0.0279(15) Uani 1 1 d . . .
H29 H 0.1050 1.1744 0.0232 0.034 Uiso 1 1 calc R . .
C30 C 0.2044(10) 1.0291(5) 0.0425(5) 0.0237(14) Uani 1 1 d . . .
H30 H 0.3483 1.0553 0.0725 0.028 Uiso 1 1 calc R . .
C31 C 0.3441(9) 0.7765(5) -0.0307(5) 0.0261(14) Uani 1 1 d . . .
C32 C 0.2370(10) 0.7668(5) -0.1457(5) 0.0269(15) Uani 1 1 d . . .
H32 H 0.1257 0.8049 -0.1746 0.032 Uiso 1 1 calc R . .
C33 C 0.3262(10) 0.6928(5) -0.2043(5) 0.0254(14) Uani 1 1 d . . .
H33 H 0.2839 0.6704 -0.2792 0.031 Uiso 1 1 calc R . .
C34 C 0.4927(9) 0.6565(5) -0.1318(5) 0.0229(14) Uani 1 1 d . . .
C35 C 0.6427(10) 0.5891(5) -0.1613(5) 0.0238(13) Uani 1 1 d . . .
C36 C 0.5917(10) 0.5358(6) -0.2778(5) 0.0287(15) Uani 1 1 d . . .
C37 C 0.4053(11) 0.4662(5) -0.3244(5) 0.0337(15) Uani 1 1 d . . .
H37 H 0.3124 0.4498 -0.2811 0.040 Uiso 1 1 calc R . .
C38 C 0.3539(13) 0.4214(6) -0.4309(6) 0.0456(19) Uani 1 1 d . . .
H38 H 0.2220 0.3803 -0.4623 0.055 Uiso 1 1 calc R . .
C39 C 0.5057(14) 0.4388(6) -0.4930(6) 0.049(2) Uani 1 1 d . . .
H39 H 0.4825 0.4022 -0.5637 0.059 Uiso 1 1 calc R . .
C40 C 0.6827(13) 0.5080(7) -0.4500(6) 0.048(2) Uani 1 1 d . . .
H40 H 0.7744 0.5249 -0.4938 0.057 Uiso 1 1 calc R . .
C41 C 0.7316(11) 0.5540(7) -0.3443(6) 0.045(2) Uani 1 1 d . . .
H41 H 0.8604 0.5985 -0.3154 0.054 Uiso 1 1 calc R . .
C42 C 0.8225(10) 0.5616(5) -0.0871(5) 0.0262(14) Uani 1 1 d . . .
C43 C 0.9705(11) 0.4919(6) -0.1216(5) 0.0336(16) Uani 1 1 d . . .
H43 H 0.9661 0.4603 -0.1924 0.040 Uiso 1 1 calc R . .
C44 C 1.1131(11) 0.4824(5) -0.0316(5) 0.0302(15) Uani 1 1 d . . .
H44 H 1.2235 0.4388 -0.0267 0.036 Uiso 1 1 calc R . .
C45 C 1.0676(9) 0.5505(5) 0.0557(5) 0.0222(13) Uani 1 1 d . . .
C46 C 1.9060(14) 0.0962(7) 0.2701(8) 0.056(2) Uani 1 1 d . . .
H46A H 1.8478 0.0232 0.2398 0.084 Uiso 1 1 calc R . .
H46B H 1.9472 0.1032 0.3481 0.084 Uiso 1 1 calc R . .
H46C H 2.0298 0.1152 0.2432 0.084 Uiso 1 1 calc R . .
C47 C -0.3191(10) 1.1373(5) -0.0591(5) 0.0234(13) Uani 1 1 d . . .
C48 C -0.3993(11) 1.3164(5) -0.0475(6) 0.0334(15) Uani 1 1 d . . .
H48A H -0.3306 1.3867 -0.0127 0.050 Uiso 1 1 calc R . .
H48B H -0.5266 1.3003 -0.0224 0.050 Uiso 1 1 calc R . .
H48C H -0.4379 1.3145 -0.1250 0.050 Uiso 1 1 calc R . .
N1 N 1.0010(8) 0.6998(4) 0.2474(4) 0.0220(11) Uani 1 1 d . . .
H1 H 0.9182 0.7108 0.1877 0.026 Uiso 1 1 calc R . .
N2 N 0.6074(8) 0.8046(4) 0.1983(4) 0.0221(11) Uani 1 1 d . . .
N3 N 0.4986(8) 0.7040(4) -0.0299(4) 0.0225(11) Uani 1 1 d . . .
H3A H 0.5854 0.6915 0.0279 0.027 Uiso 1 1 calc R . .
N4 N 0.8862(7) 0.5991(4) 0.0187(4) 0.0232(11) Uani 1 1 d . . .
O1 O 1.7460(8) 0.1664(4) 0.2389(4) 0.0383(13) Uani 1 1 d . . .
O2 O 1.9957(8) 0.3016(5) 0.3345(5) 0.0491(14) Uani 1 1 d . . .
O3 O -0.2517(8) 1.2369(4) -0.0208(4) 0.0375(12) Uani 1 1 d . . .
O4 O -0.4977(9) 1.1064(4) -0.1205(5) 0.0517(15) Uani 1 1 d . . .
O6 O 0.9381(13) 0.2415(7) -0.2899(7) 0.149(3) Uiso 1 1 d . . .
O5 O 0.634(3) 1.176(2) 0.595(2) 0.435(14) Uiso 1 1 d . . .

loop_
_atom_site_aniso_label
_atom_site_aniso_U_11
_atom_site_aniso_U_22
_atom_site_aniso_U_33
_atom_site_aniso_U_23
_atom_site_aniso_U_13
_atom_site_aniso_U_12
C1 0.039(4) 0.034(4) 0.031(4) -0.004(3) 0.010(3) 0.016(3)
C2 0.029(3) 0.022(3) 0.021(3) 0.001(2) 0.009(2) 0.008(2)
C3 0.024(3) 0.020(3) 0.028(3) -0.005(2) -0.005(2) 0.012(2)
C4 0.024(3) 0.015(3) 0.039(4) 0.005(3) 0.003(3) 0.010(2)
C5 0.023(3) 0.020(3) 0.016(3) -0.003(2) 0.004(2) 0.009(2)
C6 0.021(3) 0.026(3) 0.029(3) 0.006(3) 0.003(3) 0.008(3)
C7 0.034(4) 0.013(3) 0.024(3) 0.004(2) 0.000(3) 0.011(3)
C8 0.018(3) 0.027(3) 0.026(3) 0.007(3) 0.006(2) 0.008(2)
C9 0.026(3) 0.007(2) 0.024(3) -0.006(2) 0.007(2) 0.003(2)
C10 0.021(3) 0.032(4) 0.045(4) 0.009(3) 0.003(3) 0.019(3)
C11 0.025(3) 0.050(4) 0.021(3) 0.003(3) -0.013(2) 0.014(3)
C12 0.026(3) 0.023(3) 0.025(3) 0.008(3) 0.006(3) 0.010(3)
C13 0.021(3) 0.033(4) 0.015(3) 0.002(2) -0.008(2) 0.004(3)
C14 0.031(4) 0.020(3) 0.033(4) -0.003(3) 0.000(3) 0.014(3)
C15 0.046(4) 0.035(3) 0.015(3) 0.001(3) 0.008(3) 0.013(3)
C16 0.070(6) 0.063(5) 0.024(4) 0.011(4) 0.016(4) 0.039(5)
C17 0.067(6) 0.087(7) 0.013(3) -0.007(4) -0.006(4) 0.042(5)
C18 0.059(5) 0.066(6) 0.031(4) -0.023(4) -0.012(4) 0.001(4)
C19 0.045(5) 0.067(5) 0.031(4) -0.026(4) 0.000(3) 0.014(4)
C20 0.032(3) 0.017(3) 0.014(3) -0.002(2) 0.010(2) 0.006(2)
C21 0.024(3) 0.025(3) 0.027(3) 0.000(2) 0.000(2) 0.014(2)
C22 0.022(3) 0.039(4) 0.029(3) 0.000(3) 0.009(3) 0.015(3)
C23 0.027(3) 0.025(3) 0.024(3) 0.001(3) 0.010(3) 0.011(3)
C24 0.021(3) 0.018(3) 0.022(3) 0.001(2) 0.000(2) 0.002(2)
C25 0.026(3) 0.026(3) 0.025(3) 0.008(3) 0.002(3) 0.008(3)
C26 0.023(3) 0.029(4) 0.028(3) 0.004(3) 0.005(3) 0.001(3)
C27 0.016(3) 0.040(4) 0.041(4) 0.016(3) 0.010(3) -0.001(3)
C28 0.021(3) 0.028(3) 0.019(3) 0.004(2) -0.001(2) 0.012(2)
C29 0.022(3) 0.031(4) 0.026(3) -0.005(3) 0.001(3) 0.002(3)
C30 0.020(3) 0.022(3) 0.022(3) -0.007(2) -0.004(2) 0.002(2)
C31 0.014(3) 0.039(4) 0.024(3) 0.010(3) -0.003(2) 0.008(2)
C32 0.028(3) 0.033(3) 0.010(3) -0.006(2) -0.009(2) 0.007(3)
C33 0.030(3) 0.024(3) 0.023(3) -0.002(2) 0.008(2) 0.010(3)
C34 0.015(3) 0.027(3) 0.019(3) -0.006(2) -0.005(2) 0.000(2)
C35 0.026(3) 0.016(3) 0.031(3) -0.001(2) 0.013(3) 0.004(2)
C36 0.029(3) 0.048(4) 0.008(3) 0.001(3) 0.001(2) 0.015(3)
C37 0.036(4) 0.031(3) 0.033(4) 0.005(3) 0.007(3) -0.001(3)
C38 0.053(4) 0.039(4) 0.040(4) -0.005(3) 0.008(4) 0.009(3)
C39 0.077(6) 0.036(4) 0.030(4) -0.009(3) 0.009(4) 0.009(4)
C40 0.042(4) 0.076(6) 0.024(4) 0.002(4) 0.009(3) 0.010(4)
C41 0.026(4) 0.071(5) 0.038(4) 0.014(4) 0.000(3) 0.013(4)
C42 0.019(3) 0.026(3) 0.031(3) 0.008(3) -0.002(2) 0.008(2)
C43 0.042(4) 0.046(4) 0.016(3) 0.001(3) 0.014(3) 0.014(3)
C44 0.040(4) 0.029(3) 0.025(3) 0.009(3) 0.005(3) 0.020(3)
C45 0.019(3) 0.020(3) 0.024(3) 0.004(3) -0.001(2) 0.003(2)
C46 0.059(5) 0.045(5) 0.073(6) 0.024(4) 0.017(4) 0.030(4)
C47 0.020(3) 0.026(3) 0.026(3) 0.013(2) 0.001(2) 0.010(2)
C48 0.036(4) 0.021(3) 0.047(4) 0.008(3) 0.011(3) 0.018(3)
N1 0.020(3) 0.018(3) 0.021(3) -0.004(2) -0.004(2) -0.001(2)
N2 0.027(3) 0.021(3) 0.015(2) 0.001(2) -0.003(2) 0.010(2)
N3 0.022(3) 0.029(3) 0.020(3) 0.008(2) 0.004(2) 0.015(2)
N4 0.018(3) 0.023(3) 0.028(3) 0.003(2) 0.006(2) 0.006(2)
O1 0.034(3) 0.029(3) 0.055(4) 0.010(2) 0.012(2) 0.017(2)
O2 0.028(3) 0.048(3) 0.062(4) 0.006(3) -0.011(2) 0.015(2)
O3 0.039(3) 0.029(3) 0.042(3) 0.006(2) 0.000(2) 0.018(2)
O4 0.038(3) 0.040(3) 0.066(4) 0.009(3) -0.014(3) 0.016(2)

loop_
_atom_type_symbol
_atom_type_description
_atom_type_scat_dispersion_real
_atom_type_scat_dispersion_imag
_atom_type_scat_source
C C 0.0033 0.0016 'International Tables Vol C Tables 4.2.6.8 and 6.1.1.4'
H H 0.0000 0.0000 'International Tables Vol C Tables 4.2.6.8 and 6.1.1.4'
N N 0.0061 0.0033 'International Tables Vol C Tables 4.2.6.8 and 6.1.1.4'
O O 0.0106 0.0060 'International Tables Vol C Tables 4.2.6.8 and 6.1.1.4'

loop_
_geom_angle_atom_site_label_1
_geom_angle_atom_site_label_2
_geom_angle_atom_site_label_3
_geom_angle
_geom_angle_site_symmetry_1
_geom_angle_site_symmetry_3
_geom_angle_publ_flag
O2 C1 O1 123.8(7) . . ?
O2 C1 C2 127.5(7) . . ?
O1 C1 C2 108.6(6) . . ?
C7 C2 C3 118.6(6) . . ?
C7 C2 C1 126.6(6) . . ?
C3 C2 C1 114.8(6) . . ?
C4 C3 C2 119.7(6) . . ?
C4 C3 H3 120.1 . . ?
C2 C3 H3 120.1 . . ?
C5 C4 C3 120.3(6) . . ?
C5 C4 H4 119.9 . . ?
C3 C4 H4 119.9 . . ?
C4 C5 C6 119.5(5) . . ?
C4 C5 C8 122.0(5) . . ?
C6 C5 C8 118.5(5) . . ?
C7 C6 C5 119.0(6) . . ?
C7 C6 H6 120.5 . . ?
C5 C6 H6 120.5 . . ?
C2 C7 C6 122.9(6) . . ?
C2 C7 H7 118.6 . . ?
C6 C7 H7 118.6 . . ?
C45 C8 C9 127.8(6) . . ?
C45 C8 C5 117.1(6) . . ?
C9 C8 C5 115.0(5) . . ?
N1 C9 C10 108.8(5) . . ?
N1 C9 C8 123.6(5) . . ?
C10 C9 C8 127.4(5) . . ?
C11 C10 C9 108.1(5) . . ?
C11 C10 H10 126.0 . . ?
C9 C10 H10 126.0 . . ?
C10 C11 C12 108.6(6) . . ?
C10 C11 H11 125.7 . . ?
C12 C11 H11 125.7 . . ?
C13 C12 N1 128.3(5) . . ?
C13 C12 C11 127.0(6) . . ?
N1 C12 C11 104.6(5) . . ?
C12 C13 C20 126.0(5) . . ?
C12 C13 C14 116.9(5) . . ?
C20 C13 C14 117.0(5) . . ?
C19 C14 C15 120.0(7) . . ?
C19 C14 C13 117.7(6) . . ?
C15 C14 C13 122.3(6) . . ?
C14 C15 C16 121.2(7) . . ?
C14 C15 H15 119.4 . . ?
C16 C15 H15 119.4 . . ?
C15 C16 C17 118.1(7) . . ?
C15 C16 H16 120.9 . . ?
C17 C16 H16 120.9 . . ?
C18 C17 C16 120.5(7) . . ?
C18 C17 H17 119.7 . . ?
C16 C17 H17 119.7 . . ?
C17 C18 C19 120.3(8) . . ?
C17 C18 H18 119.9 . . ?
C19 C18 H18 119.9 . . ?
C14 C19 C18 119.2(8) . . ?
C14 C19 H19 120.4 . . ?
C18 C19 H19 120.4 . . ?
C13 C20 N2 124.3(5) . . ?
C13 C20 C21 124.3(5) . . ?
N2 C20 C21 111.0(5) . . ?
C22 C21 C20 107.1(6) . . ?
C22 C21 H21 126.5 . . ?
C20 C21 H21 126.5 . . ?
C21 C22 C23 105.4(5) . . ?
C21 C22 H22 127.3 . . ?
C23 C22 H22 127.3 . . ?
N2 C23 C24 126.5(6) . . ?
N2 C23 C22 112.1(6) . . ?
C24 C23 C22 121.3(6) . . ?
C31 C24 C23 123.2(6) . . ?
C31 C24 C25 117.6(5) . . ?
C23 C24 C25 118.8(6) . . ?
C30 C25 C26 117.8(6) . . ?
C30 C25 C24 121.0(6) . . ?
C26 C25 C24 121.2(6) . . ?
C27 C26 C25 121.0(6) . . ?
C27 C26 H26 119.5 . . ?
C25 C26 H26 119.5 . . ?
C28 C27 C26 120.4(6) . . ?
C28 C27 H27 119.8 . . ?
C26 C27 H27 119.8 . . ?
C27 C28 C29 120.6(6) . . ?
C27 C28 C47 121.8(6) . . ?
C29 C28 C47 117.5(6) . . ?
C30 C29 C28 117.2(6) . . ?
C30 C29 H29 121.4 . . ?
C28 C29 H29 121.4 . . ?
C25 C30 C29 123.0(6) . . ?
C25 C30 H30 118.5 . . ?
C29 C30 H30 118.5 . . ?
C24 C31 N3 129.3(5) . . ?
C24 C31 C32 127.1(6) . . ?
N3 C31 C32 103.4(5) . . ?
C33 C32 C31 109.0(6) . . ?
C33 C32 H32 125.5 . . ?
C31 C32 H32 125.5 . . ?
C32 C33 C34 108.0(6) . . ?
C32 C33 H33 126.0 . . ?
C34 C33 H33 126.0 . . ?
N3 C34 C33 108.4(5) . . ?
N3 C34 C35 125.6(5) . . ?
C33 C34 C35 125.8(6) . . ?
C42 C35 C34 124.7(6) . . ?
C42 C35 C36 118.7(5) . . ?
C34 C35 C36 116.3(5) . . ?
C37 C36 C41 117.0(6) . . ?
C37 C36 C35 122.0(6) . . ?
C41 C36 C35 121.1(6) . . ?
C38 C37 C36 122.2(7) . . ?
C38 C37 H37 118.9 . . ?
C36 C37 H37 118.9 . . ?
C37 C38 C39 118.2(8) . . ?
C37 C38 H38 120.9 . . ?
C39 C38 H38 120.9 . . ?
C40 C39 C38 119.7(7) . . ?
C40 C39 H39 120.1 . . ?
C38 C39 H39 120.1 . . ?
C39 C40 C41 121.4(8) . . ?
C39 C40 H40 119.3 . . ?
C41 C40 H40 119.3 . . ?
C40 C41 C36 120.9(7) . . ?
C40 C41 H41 119.5 . . ?
C36 C41 H41 119.5 . . ?
N4 C42 C35 126.3(6) . . ?
N4 C42 C43 111.1(5) . . ?
C35 C42 C43 122.5(6) . . ?
C44 C43 C42 105.8(6) . . ?
C44 C43 H43 127.1 . . ?
C42 C43 H43 127.1 . . ?
C43 C44 C45 107.7(6) . . ?
C43 C44 H44 126.1 . . ?
C45 C44 H44 126.1 . . ?
N4 C45 C8 125.3(6) . . ?
N4 C45 C44 110.0(5) . . ?
C8 C45 C44 124.6(6) . . ?
O1 C46 H46A 109.5 . . ?
O1 C46 H46B 109.5 . . ?
H46A C46 H46B 109.5 . . ?
O1 C46 H46C 109.5 . . ?
H46A C46 H46C 109.5 . . ?
H46B C46 H46C 109.5 . . ?
O4 C47 O3 123.4(6) . . ?
O4 C47 C28 120.9(6) . . ?
O3 C47 C28 115.6(5) . . ?
O3 C48 H48A 109.5 . . ?
O3 C48 H48B 109.5 . . ?
H48A C48 H48B 109.5 . . ?
O3 C48 H48C 109.5 . . ?
H48A C48 H48C 109.5 . . ?
H48B C48 H48C 109.5 . . ?
C9 N1 C12 109.9(5) . . ?
C9 N1 H1 125.1 . . ?
C12 N1 H1 125.1 . . ?
C23 N2 C20 104.3(5) . . ?
C34 N3 C31 111.1(5) . . ?
C34 N3 H3A 124.5 . . ?
C31 N3 H3A 124.5 . . ?
C42 N4 C45 105.2(5) . . ?
C1 O1 C46 111.7(6) . . ?
C47 O3 C48 118.0(5) . . ?

loop_
_geom_bond_atom_site_label_1
_geom_bond_atom_site_label_2
_geom_bond_distance
_geom_bond_site_symmetry_2
_geom_bond_publ_flag
C1 O2 1.166(9) . ?
C1 O1 1.386(9) . ?
C1 C2 1.485(9) . ?
C2 C7 1.337(8) . ?
C2 C3 1.425(9) . ?
C3 C4 1.417(7) . ?
C3 H3 0.9300 . ?
C4 C5 1.370(8) . ?
C4 H4 0.9300 . ?
C5 C6 1.414(9) . ?
C5 C8 1.504(8) . ?
C6 C7 1.401(7) . ?
C6 H6 0.9300 . ?
C7 H7 0.9300 . ?
C8 C45 1.401(8) . ?
C8 C9 1.408(8) . ?
C9 N1 1.356(7) . ?
C9 C10 1.404(9) . ?
C10 C11 1.347(9) . ?
C10 H10 0.9300 . ?
C11 C12 1.462(8) . ?
C11 H11 0.9300 . ?
C12 C13 1.371(8) . ?
C12 N1 1.394(7) . ?
C13 C20 1.401(8) . ?
C13 C14 1.505(9) . ?
C14 C19 1.369(10) . ?
C14 C15 1.374(10) . ?
C15 C16 1.402(9) . ?
C15 H15 0.9300 . ?
C16 C17 1.416(12) . ?
C16 H16 0.9300 . ?
C17 C18 1.339(13) . ?
C17 H17 0.9300 . ?
C18 C19 1.436(9) . ?
C18 H18 0.9300 . ?
C19 H19 0.9300 . ?
C20 N2 1.409(7) . ?
C20 C21 1.453(8) . ?
C21 C22 1.365(8) . ?
C21 H21 0.9300 . ?
C22 C23 1.481(8) . ?
C22 H22 0.9300 . ?
C23 N2 1.363(7) . ?
C23 C24 1.418(8) . ?
C24 C31 1.375(9) . ?
C24 C25 1.479(8) . ?
C25 C30 1.366(9) . ?
C25 C26 1.413(9) . ?
C26 C27 1.361(8) . ?
C26 H26 0.9300 . ?
C27 C28 1.358(9) . ?
C27 H27 0.9300 . ?
C28 C29 1.429(8) . ?
C28 C47 1.506(8) . ?
C29 C30 1.375(8) . ?
C29 H29 0.9300 . ?
C30 H30 0.9300 . ?
C31 N3 1.406(7) . ?
C31 C32 1.457(7) . ?
C32 C33 1.362(8) . ?
C32 H32 0.9300 . ?
C33 C34 1.399(8) . ?
C33 H33 0.9300 . ?
C34 N3 1.347(7) . ?
C34 C35 1.418(8) . ?
C35 C42 1.417(8) . ?
C35 C36 1.498(8) . ?
C36 C37 1.386(9) . ?
C36 C41 1.394(10) . ?
C37 C38 1.355(9) . ?
C37 H37 0.9300 . ?
C38 C39 1.410(11) . ?
C38 H38 0.9300 . ?
C39 C40 1.335(11) . ?
C39 H39 0.9300 . ?
C40 C41 1.350(10) . ?
C40 H40 0.9300 . ?
C41 H41 0.9300 . ?
C42 N4 1.327(8) . ?
C42 C43 1.449(9) . ?
C43 C44 1.324(8) . ?
C43 H43 0.9300 . ?
C44 C45 1.414(9) . ?
C44 H44 0.9300 . ?
C45 N4 1.381(7) . ?
C46 O1 1.437(8) . ?
C46 H46A 0.9600 . ?
C46 H46B 0.9600 . ?
C46 H46C 0.9600 . ?
C47 O4 1.232(8) . ?
C47 O3 1.288(8) . ?
C48 O3 1.460(7) . ?
C48 H48A 0.9600 . ?
C48 H48B 0.9600 . ?
C48 H48C 0.9600 . ?
N1 H1 0.8600 . ?
N3 H3A 0.8600 . ?
